data_7711332
loop_
_publ_author_name
'Sanjay Kumar, Siddharth'
'Rangarajan, Shalini'
'Kunchur, Harish S.'
'Balakrishna, Maravanji Shivaramaiah'

_publ_section_title
;
 A greener approach towards the synthesis of N-heterocyclic thiones and
 selones using mechanochemical technique
;
_journal_name_full 'Dalton Transactions'
_journal_paper_doi 10.1039/D2DT02322A
_journal_year 2022
_chemical_formula_moiety 'C17 H17 N2 O P Se'
_chemical_formula_sum 'C17 H17 N2 O P Se'
_chemical_formula_weight 375.25
_space_group_crystal_system orthorhombic
_space_group_IT_number 61
_space_group_name_Hall '-P 2ac 2ab'
_space_group_name_H-M_alt 'P b c a'
_atom_sites_solution_hydrogens geom
_audit_creation_date 2022-07-05
_audit_creation_method
;
Olex2 1.5
(compiled 2022.04.07 svn.rca3783a0 for OlexSys, GUI svn.r6498)
;
_audit_update_record
;
2022-07-12 deposited with the CCDC.	2022-09-23 downloaded from the CCDC.
;
_cell_angle_alpha 90
_cell_angle_beta 90
_cell_angle_gamma 90
_cell_formula_units_Z 8
_cell_length_a 10.9392(3)
_cell_length_b 8.0482(3)
_cell_length_c 37.8833(12)
_cell_measurement_reflns_used 8045
_cell_measurement_temperature 150.00(10)
_cell_measurement_theta_max 24.3330
_cell_measurement_theta_min 2.1390
_cell_volume 3335.28(19)
_computing_cell_refinement 'CrysAlisPro 1.171.41.93a (Rigaku OD, 2020)'
_computing_data_collection 'CrysAlisPro 1.171.41.93a (Rigaku OD, 2020)'
_computing_data_reduction 'CrysAlisPro 1.171.41.93a (Rigaku OD, 2020)'
_computing_molecular_graphics 'Olex2 1.5 (Dolomanov et al., 2009)'
_computing_publication_material 'Olex2 1.5 (Dolomanov et al., 2009)'
_computing_structure_refinement 'SHELXL 2018/3 (Sheldrick, 2015)'
_computing_structure_solution 'SHELXT 2018/2 (Sheldrick, 2018)'
_diffrn_ambient_temperature 150.15
_diffrn_measured_fraction_theta_full 0.999
_diffrn_measured_fraction_theta_max 0.906
_diffrn_measurement_details
;
List of Runs (angles in degrees, time in seconds):

  # Type    Start    End  Width  t~exp~   \w     \q     \k     \f   Frames
#--------------------------------------------------------------------------
  1  \f     67.17 201.67   0.50    2.00  13.96 -12.24 -31.50    --   269
  2  \f   -121.38  29.12   0.50    2.00  78.62 -12.24  31.50    --   301
  3  \w   -110.52  18.48   0.50    2.00    --  -12.24 -59.25  20.08  258
  4  \w   -110.52  18.48   0.50    2.00    --  -12.24 -59.25  71.08  258
;
_diffrn_measurement_device 'abstract diffractometer'
_diffrn_measurement_device_type 'Saxi-CrysAlisPro-abstract goniometer imported SAXI images'
_diffrn_measurement_method '\w and \f scans'
_diffrn_radiation_type MoK\a
_diffrn_radiation_wavelength 0.71073
_diffrn_reflns_av_R_equivalents 0.0984
_diffrn_reflns_av_unetI/netI 0.0636
_diffrn_reflns_Laue_measured_fraction_full 0.999
_diffrn_reflns_Laue_measured_fraction_max 0.906
_diffrn_reflns_limit_h_max 15
_diffrn_reflns_limit_h_min -14
_diffrn_reflns_limit_k_max 11
_diffrn_reflns_limit_k_min -11
_diffrn_reflns_limit_l_max 48
_diffrn_reflns_limit_l_min -57
_diffrn_reflns_number 55566
_diffrn_reflns_point_group_measured_fraction_full 0.999
_diffrn_reflns_point_group_measured_fraction_max 0.906
_diffrn_reflns_theta_full 25.242
_diffrn_reflns_theta_max 32.660
_diffrn_reflns_theta_min 2.150
_exptl_absorpt_coefficient_mu 2.350
_exptl_absorpt_correction_T_max 1.00000
_exptl_absorpt_correction_T_min 0.40981
_exptl_absorpt_correction_type multi-scan
_exptl_absorpt_process_details
;
CrysAlisPro 1.171.41.93a (Rigaku Oxford Diffraction, 2020)
Empirical absorption correction using spherical harmonics,
implemented in SCALE3 ABSPACK scaling algorithm.
;
_exptl_crystal_colour yellow
_exptl_crystal_colour_primary yellow
_exptl_crystal_density_diffrn 1.495
_exptl_crystal_description block
_exptl_crystal_F_000 1520
_exptl_crystal_size_max 0.102
_exptl_crystal_size_mid 0.068
_exptl_crystal_size_min 0.056
_refine_diff_density_max 0.298
_refine_diff_density_min -0.832
_refine_diff_density_rms 0.080
_refine_ls_extinction_method none
_refine_ls_goodness_of_fit_ref 1.025
_refine_ls_hydrogen_treatment constr
_refine_ls_matrix_type full
_refine_ls_number_parameters 200
_refine_ls_number_reflns 5557
_refine_ls_number_restraints 0
_refine_ls_restrained_S_all 1.025
_refine_ls_R_factor_all 0.1185
_refine_ls_R_factor_gt 0.0528
_refine_ls_shift/su_max 0.001
_refine_ls_shift/su_mean 0.000
_refine_ls_structure_factor_coef Fsqd
_refine_ls_weighting_details 'w=1/[\s^2^(Fo^2^)+(0.0564P)^2^+1.2104P] where P=(Fo^2^+2Fc^2^)/3'
_refine_ls_weighting_scheme calc
_refine_ls_wR_factor_gt 0.1165
_refine_ls_wR_factor_ref 0.1419
_reflns_Friedel_coverage 0.000
_reflns_number_gt 3181
_reflns_number_total 5557
_reflns_threshold_expression 'I > 2\s(I)'
_cod_data_source_file d2dt02322a2.cif
_cod_data_source_block comp_4
_cod_database_code 7711332
_shelx_shelxl_version_number 2018/3
_shelx_space_group_comment
;
The symmetry employed for this shelxl refinement is uniquely defined
by the following loop, which should always be used as a source of
symmetry information in preference to the above space-group names.
They are only intended as comments.
;
_shelx_estimated_absorpt_t_max 0.880
_shelx_estimated_absorpt_t_min 0.796
_olex2_refinement_description
;
1. Fixed Uiso
 At 1.2 times of:
  All C(H) groups, All C(H,H) groups
 At 1.5 times of:
  All C(H,H,H) groups
2.a Secondary CH2 refined with riding coordinates:
 C4(H4A,H4B)
2.b Aromatic/amide H refined with riding coordinates:
 C10(H10), C16(H16), C12(H12), C3(H3), C6(H6), C15(H15), C13(H13), C14(H14),
 C9(H9), C8(H8), C7(H7), C2(H2)
2.c Idealised Me refined as rotating group:
 C17(H17A,H17B,H17C)
;
_olex2_submission_special_instructions 'No special instructions were received'
_oxdiff_exptl_absorpt_empirical_details
;
Empirical correction (ABSPACK) includes:
- Absorption correction using spherical harmonics
- Frame scaling
;

loop_
_space_group_symop_operation_xyz
'x, y, z'
'-x+1/2, -y, z+1/2'
'-x, y+1/2, -z+1/2'
'x+1/2, -y+1/2, -z'
'-x, -y, -z'
'x-1/2, y, -z-1/2'
'x, -y-1/2, z-1/2'
'-x-1/2, y-1/2, z'

loop_
_atom_site_label
_atom_site_type_symbol
_atom_site_fract_x
_atom_site_fract_y
_atom_site_fract_z
_atom_site_U_iso_or_equiv
_atom_site_adp_type
_atom_site_occupancy
_atom_site_site_symmetry_order
_atom_site_calc_flag
_atom_site_refinement_flags_posn
_atom_site_refinement_flags_adp
_atom_site_refinement_flags_occupancy
_atom_site_disorder_assembly
_atom_site_disorder_group
Se1 Se 0.44329(3) 0.17993(5) 0.45092(2) 0.06098(15) Uani 1 1 d . . . . .
P1 P 0.60376(6) 0.37252(8) 0.34353(2) 0.03228(16) Uani 1 1 d . . . . .
O1 O 0.72616(16) 0.4212(2) 0.33052(5) 0.0439(4) Uani 1 1 d . . . . .
N2 N 0.6589(2) 0.2685(3) 0.41183(5) 0.0378(5) Uani 1 1 d . . . . .
N1 N 0.6775(2) 0.3153(3) 0.46768(6) 0.0518(6) Uani 1 1 d . . . . .
C5 C 0.5125(2) 0.2644(3) 0.31091(6) 0.0334(5) Uani 1 1 d . . . . .
C11 C 0.5146(2) 0.5466(3) 0.35803(6) 0.0342(5) Uani 1 1 d . . . . .
C1 C 0.5980(3) 0.2594(4) 0.44312(7) 0.0413(6) Uani 1 1 d . . . . .
C4 C 0.6086(2) 0.2151(3) 0.37841(6) 0.0361(5) Uani 1 1 d . . . . .
H4A H 0.524277 0.174744 0.382525 0.043 Uiso 1 1 calc R U . . .
H4B H 0.657312 0.119736 0.369792 0.043 Uiso 1 1 calc R U . . .
C10 C 0.3859(3) 0.2694(3) 0.31093(7) 0.0430(6) Uani 1 1 d . . . . .
H10 H 0.344036 0.335692 0.327810 0.052 Uiso 1 1 calc R U . . .
C16 C 0.5281(3) 0.6930(3) 0.33892(7) 0.0411(6) Uani 1 1 d . . . . .
H16 H 0.584533 0.697442 0.319890 0.049 Uiso 1 1 calc R U . . .
C12 C 0.4320(2) 0.5417(4) 0.38607(7) 0.0445(6) Uani 1 1 d . . . . .
H12 H 0.421554 0.442467 0.399318 0.053 Uiso 1 1 calc R U . . .
C3 C 0.7767(3) 0.3266(4) 0.41749(8) 0.0470(7) Uani 1 1 d . . . . .
H3 H 0.838148 0.342432 0.400089 0.056 Uiso 1 1 calc R U . . .
C6 C 0.5734(3) 0.1657(4) 0.28629(7) 0.0448(7) Uani 1 1 d . . . . .
H6 H 0.660178 0.161105 0.286146 0.054 Uiso 1 1 calc R U . . .
C15 C 0.4602(3) 0.8316(4) 0.34735(9) 0.0528(8) Uani 1 1 d . . . . .
H15 H 0.469342 0.930903 0.334046 0.063 Uiso 1 1 calc R U . . .
C13 C 0.3653(3) 0.6829(4) 0.39446(9) 0.0569(8) Uani 1 1 d . . . . .
H13 H 0.309827 0.680250 0.413739 0.068 Uiso 1 1 calc R U . . .
C14 C 0.3784(3) 0.8260(4) 0.37532(9) 0.0548(8) Uani 1 1 d . . . . .
H14 H 0.331545 0.921399 0.381184 0.066 Uiso 1 1 calc R U . . .
C9 C 0.3197(3) 0.1778(4) 0.28632(8) 0.0539(8) Uani 1 1 d . . . . .
H9 H 0.232915 0.182127 0.286228 0.065 Uiso 1 1 calc R U . . .
C8 C 0.3807(3) 0.0806(4) 0.26209(8) 0.0551(8) Uani 1 1 d . . . . .
H8 H 0.335877 0.017484 0.245314 0.066 Uiso 1 1 calc R U . . .
C7 C 0.5068(3) 0.0748(4) 0.26214(7) 0.0540(8) Uani 1 1 d . . . . .
H7 H 0.548165 0.007491 0.245365 0.065 Uiso 1 1 calc R U . . .
C2 C 0.7873(3) 0.3562(4) 0.45208(8) 0.0557(8) Uani 1 1 d . . . . .
H2 H 0.857767 0.397755 0.463787 0.067 Uiso 1 1 calc R U . . .
C17 C 0.6493(3) 0.3298(5) 0.50545(8) 0.0766(12) Uani 1 1 d . . . . .
H17A H 0.596926 0.426933 0.509347 0.115 Uiso 1 1 calc R U . . .
H17B H 0.725375 0.342858 0.518820 0.115 Uiso 1 1 calc R U . . .
H17C H 0.606695 0.229446 0.513384 0.115 Uiso 1 1 calc R U . . .

loop_
_atom_site_aniso_label
_atom_site_aniso_U_11
_atom_site_aniso_U_22
_atom_site_aniso_U_33
_atom_site_aniso_U_23
_atom_site_aniso_U_13
_atom_site_aniso_U_12
Se1 0.0377(2) 0.0967(3) 0.0485(2) 0.01653(16) 0.00111(12) -0.00810(16)
P1 0.0301(3) 0.0336(3) 0.0332(3) 0.0004(2) 0.0012(2) 0.0003(3)
O1 0.0331(10) 0.0467(11) 0.0518(11) 0.0021(8) 0.0079(8) -0.0014(8)
N2 0.0328(12) 0.0438(12) 0.0369(11) 0.0035(9) -0.0031(9) 0.0011(9)
N1 0.0447(15) 0.0742(18) 0.0364(12) -0.0045(11) -0.0084(10) 0.0005(13)
C5 0.0341(14) 0.0336(12) 0.0326(12) 0.0032(9) 0.0008(10) 0.0012(10)
C11 0.0290(13) 0.0337(12) 0.0400(13) -0.0023(10) -0.0028(10) -0.0030(10)
C1 0.0341(14) 0.0537(16) 0.0361(13) 0.0049(12) -0.0046(11) 0.0052(13)
C4 0.0387(15) 0.0348(13) 0.0348(13) -0.0003(10) -0.0036(10) 0.0014(11)
C10 0.0376(16) 0.0465(15) 0.0449(15) -0.0068(12) 0.0001(12) 0.0026(12)
C16 0.0416(16) 0.0377(13) 0.0439(15) -0.0004(11) 0.0002(12) -0.0031(11)
C12 0.0435(16) 0.0448(15) 0.0451(15) -0.0004(12) 0.0089(12) 0.0022(12)
C3 0.0321(15) 0.0565(17) 0.0523(17) 0.0080(13) -0.0017(12) -0.0048(12)
C6 0.0402(16) 0.0534(17) 0.0407(15) -0.0078(12) 0.0053(11) 0.0029(12)
C15 0.057(2) 0.0354(14) 0.066(2) 0.0010(13) -0.0138(15) 0.0019(13)
C13 0.0495(19) 0.066(2) 0.0556(18) -0.0122(15) 0.0116(14) 0.0077(15)
C14 0.049(2) 0.0428(16) 0.073(2) -0.0148(15) -0.0071(16) 0.0098(14)
C9 0.0398(17) 0.0629(19) 0.0591(19) -0.0075(14) -0.0111(14) 0.0002(14)
C8 0.060(2) 0.0538(17) 0.0515(17) -0.0123(14) -0.0146(14) -0.0006(15)
C7 0.063(2) 0.0587(18) 0.0405(15) -0.0159(13) -0.0010(14) 0.0083(16)
C2 0.0424(18) 0.071(2) 0.0537(18) 0.0009(14) -0.0130(13) -0.0109(16)
C17 0.061(2) 0.129(4) 0.0401(17) -0.0108(18) -0.0058(15) 0.004(2)

loop_
_atom_type_symbol
_atom_type_description
_atom_type_scat_dispersion_real
_atom_type_scat_dispersion_imag
_atom_type_scat_source
C C 0.0033 0.0016 'International Tables Vol C Tables 4.2.6.8 and 6.1.1.4'
H H 0.0000 0.0000 'International Tables Vol C Tables 4.2.6.8 and 6.1.1.4'
N N 0.0061 0.0033 'International Tables Vol C Tables 4.2.6.8 and 6.1.1.4'
O O 0.0106 0.0060 'International Tables Vol C Tables 4.2.6.8 and 6.1.1.4'
P P 0.1023 0.0942 'International Tables Vol C Tables 4.2.6.8 and 6.1.1.4'
Se Se -0.0929 2.2259 'International Tables Vol C Tables 4.2.6.8 and 6.1.1.4'

loop_
_geom_angle_atom_site_label_1
_geom_angle_atom_site_label_2
_geom_angle_atom_site_label_3
_geom_angle
_geom_angle_site_symmetry_1
_geom_angle_site_symmetry_3
_geom_angle_publ_flag
O1 P1 C5 113.51(11) . . ?
O1 P1 C11 112.79(11) . . ?
O1 P1 C4 113.43(12) . . ?
C5 P1 C4 100.12(11) . . ?
C11 P1 C5 106.52(12) . . ?
C11 P1 C4 109.57(12) . . ?
C1 N2 C4 124.1(2) . . ?
C1 N2 C3 109.7(2) . . ?
C3 N2 C4 126.1(2) . . ?
C1 N1 C2 110.2(2) . . ?
C1 N1 C17 124.2(3) . . ?
C2 N1 C17 125.6(3) . . ?
C10 C5 P1 122.46(19) . . ?
C10 C5 C6 119.6(2) . . ?
C6 C5 P1 117.8(2) . . ?
C16 C11 P1 116.4(2) . . ?
C16 C11 C12 119.3(2) . . ?
C12 C11 P1 124.3(2) . . ?
N2 C1 Se1 127.6(2) . . ?
N1 C1 Se1 126.9(2) . . ?
N1 C1 N2 105.5(2) . . ?
P1 C4 H4A 108.3 . . ?
P1 C4 H4B 108.3 . . ?
N2 C4 P1 115.92(17) . . ?
N2 C4 H4A 108.3 . . ?
N2 C4 H4B 108.3 . . ?
H4A C4 H4B 107.4 . . ?
C5 C10 H10 119.9 . . ?
C5 C10 C9 120.3(3) . . ?
C9 C10 H10 119.9 . . ?
C11 C16 H16 119.7 . . ?
C15 C16 C11 120.5(3) . . ?
C15 C16 H16 119.7 . . ?
C11 C12 H12 120.3 . . ?
C13 C12 C11 119.4(3) . . ?
C13 C12 H12 120.3 . . ?
N2 C3 H3 126.5 . . ?
C2 C3 N2 107.0(3) . . ?
C2 C3 H3 126.5 . . ?
C5 C6 H6 120.2 . . ?
C7 C6 C5 119.5(3) . . ?
C7 C6 H6 120.2 . . ?
C16 C15 H15 120.1 . . ?
C16 C15 C14 119.9(3) . . ?
C14 C15 H15 120.1 . . ?
C12 C13 H13 119.6 . . ?
C14 C13 C12 120.9(3) . . ?
C14 C13 H13 119.6 . . ?
C15 C14 H14 120.0 . . ?
C13 C14 C15 120.0(3) . . ?
C13 C14 H14 120.0 . . ?
C10 C9 H9 120.2 . . ?
C8 C9 C10 119.7(3) . . ?
C8 C9 H9 120.2 . . ?
C9 C8 H8 119.9 . . ?
C9 C8 C7 120.1(3) . . ?
C7 C8 H8 119.9 . . ?
C6 C7 C8 120.7(3) . . ?
C6 C7 H7 119.6 . . ?
C8 C7 H7 119.6 . . ?
N1 C2 H2 126.2 . . ?
C3 C2 N1 107.6(3) . . ?
C3 C2 H2 126.2 . . ?
N1 C17 H17A 109.5 . . ?
N1 C17 H17B 109.5 . . ?
N1 C17 H17C 109.5 . . ?
H17A C17 H17B 109.5 . . ?
H17A C17 H17C 109.5 . . ?
H17B C17 H17C 109.5 . . ?

loop_
_geom_bond_atom_site_label_1
_geom_bond_atom_site_label_2
_geom_bond_distance
_geom_bond_site_symmetry_2
_geom_bond_publ_flag
Se1 C1 1.833(3) . ?
P1 O1 1.4796(18) . ?
P1 C5 1.811(3) . ?
P1 C11 1.793(3) . ?
P1 C4 1.831(2) . ?
N2 C1 1.362(3) . ?
N2 C4 1.446(3) . ?
N2 C3 1.388(4) . ?
N1 C1 1.351(4) . ?
N1 C2 1.378(4) . ?
N1 C17 1.468(4) . ?
C5 C10 1.386(4) . ?
C5 C6 1.395(4) . ?
C11 C16 1.391(4) . ?
C11 C12 1.395(4) . ?
C4 H4A 0.9900 . ?
C4 H4B 0.9900 . ?
C10 H10 0.9500 . ?
C10 C9 1.392(4) . ?
C16 H16 0.9500 . ?
C16 C15 1.378(4) . ?
C12 H12 0.9500 . ?
C12 C13 1.388(4) . ?
C3 H3 0.9500 . ?
C3 C2 1.337(4) . ?
C6 H6 0.9500 . ?
C6 C7 1.379(4) . ?
C15 H15 0.9500 . ?
C15 C14 1.387(5) . ?
C13 H13 0.9500 . ?
C13 C14 1.368(4) . ?
C14 H14 0.9500 . ?
C9 H9 0.9500 . ?
C9 C8 1.378(4) . ?
C8 H8 0.9500 . ?
C8 C7 1.380(5) . ?
C7 H7 0.9500 . ?
C2 H2 0.9500 . ?
C17 H17A 0.9800 . ?
C17 H17B 0.9800 . ?
C17 H17C 0.9800 . ?

loop_
_geom_torsion_atom_site_label_1
_geom_torsion_atom_site_label_2
_geom_torsion_atom_site_label_3
_geom_torsion_atom_site_label_4
_geom_torsion
_geom_torsion_site_symmetry_1
_geom_torsion_site_symmetry_2
_geom_torsion_site_symmetry_3
_geom_torsion_site_symmetry_4
_geom_torsion_publ_flag
P1 C5 C10 C9 -176.9(2) . . . . ?
P1 C5 C6 C7 176.8(2) . . . . ?
P1 C11 C16 C15 177.8(2) . . . . ?
P1 C11 C12 C13 -178.3(2) . . . . ?
O1 P1 C5 C10 -152.0(2) . . . . ?
O1 P1 C5 C6 31.7(2) . . . . ?
O1 P1 C11 C16 36.2(2) . . . . ?
O1 P1 C11 C12 -145.6(2) . . . . ?
O1 P1 C4 N2 68.3(2) . . . . ?
N2 C3 C2 N1 0.5(4) . . . . ?
C5 P1 C11 C16 -88.9(2) . . . . ?
C5 P1 C11 C12 89.2(2) . . . . ?
C5 P1 C4 N2 -170.45(19) . . . . ?
C5 C10 C9 C8 0.6(5) . . . . ?
C5 C6 C7 C8 0.0(5) . . . . ?
C11 P1 C5 C10 -27.2(2) . . . . ?
C11 P1 C5 C6 156.4(2) . . . . ?
C11 P1 C4 N2 -58.7(2) . . . . ?
C11 C16 C15 C14 0.6(4) . . . . ?
C11 C12 C13 C14 0.8(5) . . . . ?
C1 N2 C4 P1 123.1(2) . . . . ?
C1 N2 C3 C2 -1.2(3) . . . . ?
C1 N1 C2 C3 0.3(4) . . . . ?
C4 P1 C5 C10 86.8(2) . . . . ?
C4 P1 C5 C6 -89.5(2) . . . . ?
C4 P1 C11 C16 163.6(2) . . . . ?
C4 P1 C11 C12 -18.3(3) . . . . ?
C4 N2 C1 Se1 0.2(4) . . . . ?
C4 N2 C1 N1 177.9(2) . . . . ?
C4 N2 C3 C2 -177.6(3) . . . . ?
C10 C5 C6 C7 0.3(4) . . . . ?
C10 C9 C8 C7 -0.3(5) . . . . ?
C16 C11 C12 C13 -0.3(4) . . . . ?
C16 C15 C14 C13 0.0(5) . . . . ?
C12 C11 C16 C15 -0.4(4) . . . . ?
C12 C13 C14 C15 -0.7(5) . . . . ?
C3 N2 C1 Se1 -176.3(2) . . . . ?
C3 N2 C1 N1 1.4(3) . . . . ?
C3 N2 C4 P1 -61.0(3) . . . . ?
C6 C5 C10 C9 -0.6(4) . . . . ?
C9 C8 C7 C6 0.0(5) . . . . ?
C2 N1 C1 Se1 176.6(2) . . . . ?
C2 N1 C1 N2 -1.0(3) . . . . ?
C17 N1 C1 Se1 -3.4(5) . . . . ?
C17 N1 C1 N2 178.9(3) . . . . ?
C17 N1 C2 C3 -179.6(3) . . . . ?
